data_7205507
loop_
_publ_author_name
'Fenton, Hazel'
'Tidmarsh, Ian S.'
'Ward, Michael D.'

_publ_section_title
;
 Luminescent silver(i) coordination networks based on
 bis-(3,5-dimethylpyrazolyl)naphthalene ligands
;
_journal_issue 5
_journal_name_full CrystEngComm
_journal_page_first 1432
_journal_paper_doi 10.1039/c0ce00690d
_journal_volume 13
_journal_year 2011
_chemical_formula_sum 'C22 H24 N4'
_chemical_formula_weight 344.45
_chemical_name_systematic
;
?
;
_space_group_IT_number 14
_symmetry_cell_setting monoclinic
_symmetry_space_group_name_Hall '-P 2yn'
_symmetry_space_group_name_H-M 'P 1 21/n 1'
_atom_sites_solution_hydrogens geom
_atom_sites_solution_primary direct
_atom_sites_solution_secondary difmap
_audit_creation_method SHELXL-97
_cell_angle_alpha 90.00
_cell_angle_beta 108.355(8)
_cell_angle_gamma 90.00
_cell_formula_units_Z 2
_cell_length_a 8.546(4)
_cell_length_b 11.661(6)
_cell_length_c 10.097(5)
_cell_measurement_reflns_used 3710
_cell_measurement_temperature 150(2)
_cell_measurement_theta_max 27.46
_cell_measurement_theta_min 2.73
_cell_volume 955.0(8)
_computing_cell_refinement 'Bruker SMART'
_computing_data_collection 'Bruker SMART'
_computing_data_reduction 'Bruker SAINT'
_computing_molecular_graphics 'Bruker SHELXTL'
_computing_publication_material 'Bruker SHELXTL'
_computing_structure_refinement 'Bruker SHELXTL'
_computing_structure_solution 'Bruker SHELXTL'
_diffrn_ambient_temperature 150(2)
_diffrn_measured_fraction_theta_full 0.997
_diffrn_measured_fraction_theta_max 0.997
_diffrn_measurement_device_type 'CCD area detector'
_diffrn_measurement_method 'phi and omega scans'
_diffrn_radiation_monochromator graphite
_diffrn_radiation_source 'sealed tube'
_diffrn_radiation_type MoK\a
_diffrn_radiation_wavelength 0.71073
_diffrn_reflns_av_R_equivalents 0.0612
_diffrn_reflns_av_sigmaI/netI 0.0379
_diffrn_reflns_limit_h_max 10
_diffrn_reflns_limit_h_min -10
_diffrn_reflns_limit_k_max 14
_diffrn_reflns_limit_k_min -14
_diffrn_reflns_limit_l_max 12
_diffrn_reflns_limit_l_min -12
_diffrn_reflns_number 10009
_diffrn_reflns_theta_full 26.36
_diffrn_reflns_theta_max 26.36
_diffrn_reflns_theta_min 2.73
_exptl_absorpt_coefficient_mu 0.073
_exptl_absorpt_correction_T_max 0.9786
_exptl_absorpt_correction_T_min 0.9772
_exptl_absorpt_correction_type multi-scan
_exptl_absorpt_process_details SADABS
_exptl_crystal_colour Colourless
_exptl_crystal_density_diffrn 1.198
_exptl_crystal_density_method 'not measured'
_exptl_crystal_description Needle
_exptl_crystal_F_000 368
_exptl_crystal_size_max 0.32
_exptl_crystal_size_mid 0.32
_exptl_crystal_size_min 0.30
_refine_diff_density_max 0.299
_refine_diff_density_min -0.209
_refine_diff_density_rms 0.048
_refine_ls_extinction_method none
_refine_ls_goodness_of_fit_ref 1.079
_refine_ls_hydrogen_treatment constr
_refine_ls_matrix_type full
_refine_ls_number_parameters 120
_refine_ls_number_reflns 1942
_refine_ls_number_restraints 0
_refine_ls_restrained_S_all 1.079
_refine_ls_R_factor_all 0.0577
_refine_ls_R_factor_gt 0.0459
_refine_ls_shift/su_max 0.000
_refine_ls_shift/su_mean 0.000
_refine_ls_structure_factor_coef Fsqd
_refine_ls_weighting_details 'calc w=1/[\s^2^(Fo^2^)+(0.0680P)^2^+0.1389P] where P=(Fo^2^+2Fc^2^)/3'
_refine_ls_weighting_scheme calc
_refine_ls_wR_factor_gt 0.1195
_refine_ls_wR_factor_ref 0.1264
_reflns_number_gt 1531
_reflns_number_total 1942
_reflns_threshold_expression >2sigma(I)
_cod_data_source_file C0CE00690D.TXT
_cod_data_source_block imw1128p1n
_cod_depositor_comments
;
The following automatic conversions were performed:
'_symmetry_cell_setting' value 'Monoclinic' changed to 'monoclinic'
according to '/home/saulius/struct/CIF-dictionaries/cif_core.dic'
dictionary named 'cif_core.dic' version 2.4.1 from
2010-06-29.

'_exptl_absorpt_correction_type' value 'Multi-scan' changed
to 'multi-scan' according to
'/home/saulius/struct/CIF-dictionaries/cif_core.dic' dictionary named
'cif_core.dic' version 2.4.1 from 2010-06-29.

Automatic conversion script
Id: cif_fix_enum 1555 2011-01-17 13:19:09Z saulius 
;
_cod_original_sg_symbol_H-M P2(1)/n
_cod_database_code 7205507

loop_
_symmetry_equiv_pos_as_xyz
'x, y, z'
'-x+1/2, y+1/2, -z+1/2'
'-x, -y, -z'
'x-1/2, -y-1/2, z-1/2'

loop_
_atom_site_label
_atom_site_type_symbol
_atom_site_fract_x
_atom_site_fract_y
_atom_site_fract_z
_atom_site_U_iso_or_equiv
_atom_site_adp_type
_atom_site_occupancy
_atom_site_symmetry_multiplicity
_atom_site_calc_flag
_atom_site_refinement_flags
_atom_site_disorder_assembly
_atom_site_disorder_group
N11 N 0.12514(15) 0.41819(10) 0.12413(11) 0.0248(3) Uani 1 1 d . . .
N12 N 0.05675(15) 0.31960(10) 0.05818(12) 0.0269(3) Uani 1 1 d . . .
C13 C 0.17225(19) 0.27601(13) 0.00929(14) 0.0282(4) Uani 1 1 d . . .
C14 C 0.31242(19) 0.34575(13) 0.04408(14) 0.0294(4) Uani 1 1 d . . .
H14 H 0.4107 0.3330 0.0213 0.035 Uiso 1 1 calc R . .
C15 C 0.27919(18) 0.43681(13) 0.11824(14) 0.0267(3) Uani 1 1 d . . .
C16 C 0.1382(2) 0.16826(14) -0.07573(18) 0.0419(5) Uani 1 1 d . . .
H16A H 0.1310 0.1035 -0.0161 0.063 Uiso 1 1 calc R . .
H16B H 0.2277 0.1547 -0.1152 0.063 Uiso 1 1 calc R . .
H16C H 0.0338 0.1761 -0.1515 0.063 Uiso 1 1 calc R . .
C17 C 0.3777(2) 0.54005(15) 0.18090(17) 0.0407(4) Uani 1 1 d . . .
H17A H 0.3246 0.6088 0.1308 0.061 Uiso 1 1 calc R . .
H17B H 0.4891 0.5330 0.1738 0.061 Uiso 1 1 calc R . .
H17C H 0.3843 0.5461 0.2793 0.061 Uiso 1 1 calc R . .
C18 C 0.03345(19) 0.48567(13) 0.19565(14) 0.0286(4) Uani 1 1 d . . .
H18A H -0.0859 0.4763 0.1464 0.034 Uiso 1 1 calc R . .
H18B H 0.0609 0.5677 0.1904 0.034 Uiso 1 1 calc R . .
C21 C 0.06829(18) 0.45290(12) 0.34821(13) 0.0232(3) Uani 1 1 d . . .
C22 C 0.17937(18) 0.36937(12) 0.40992(14) 0.0258(3) Uani 1 1 d . . .
H22 H 0.2345 0.3288 0.3561 0.031 Uiso 1 1 calc R . .
C23 C 0.21360(18) 0.34237(12) 0.55290(14) 0.0269(3) Uani 1 1 d . . .
H23 H 0.2921 0.2846 0.5944 0.032 Uiso 1 1 calc R . .
C24 C -0.13399(18) 0.60075(12) 0.36837(14) 0.0250(3) Uani 1 1 d . . .
H24 H -0.1576 0.6198 0.2726 0.030 Uiso 1 1 calc R . .
C25 C -0.01701(17) 0.51400(11) 0.42769(13) 0.0215(3) Uani 1 1 d . . .

loop_
_atom_site_aniso_label
_atom_site_aniso_U_11
_atom_site_aniso_U_22
_atom_site_aniso_U_33
_atom_site_aniso_U_23
_atom_site_aniso_U_13
_atom_site_aniso_U_12
N11 0.0305(7) 0.0272(6) 0.0199(6) 0.0001(5) 0.0126(5) 0.0015(5)
N12 0.0305(7) 0.0277(7) 0.0230(6) 0.0004(5) 0.0089(5) -0.0001(5)
C13 0.0336(8) 0.0293(8) 0.0209(7) 0.0018(6) 0.0074(6) 0.0086(7)
C14 0.0290(8) 0.0392(9) 0.0233(7) 0.0048(6) 0.0128(6) 0.0081(7)
C15 0.0294(8) 0.0318(8) 0.0203(7) 0.0054(6) 0.0099(6) 0.0007(6)
C16 0.0522(11) 0.0359(9) 0.0324(8) -0.0067(7) 0.0060(8) 0.0134(8)
C17 0.0425(10) 0.0398(9) 0.0397(9) 0.0004(7) 0.0128(8) -0.0096(8)
C18 0.0356(9) 0.0319(8) 0.0227(7) 0.0014(6) 0.0156(6) 0.0081(7)
C21 0.0275(8) 0.0243(7) 0.0202(7) -0.0006(6) 0.0109(6) -0.0014(6)
C22 0.0319(8) 0.0257(7) 0.0244(7) -0.0007(6) 0.0155(6) 0.0035(6)
C23 0.0293(8) 0.0264(7) 0.0269(7) 0.0048(6) 0.0116(6) 0.0063(6)
C24 0.0276(8) 0.0283(8) 0.0205(7) 0.0037(6) 0.0096(6) 0.0011(6)
C25 0.0237(7) 0.0220(7) 0.0205(7) -0.0001(5) 0.0095(5) -0.0030(6)

loop_
_atom_type_symbol
_atom_type_description
_atom_type_scat_dispersion_real
_atom_type_scat_dispersion_imag
_atom_type_scat_source
C C 0.0033 0.0016 'International Tables Vol C Tables 4.2.6.8 and 6.1.1.4'
H H 0.0000 0.0000 'International Tables Vol C Tables 4.2.6.8 and 6.1.1.4'
N N 0.0061 0.0033 'International Tables Vol C Tables 4.2.6.8 and 6.1.1.4'

loop_
_geom_angle_atom_site_label_1
_geom_angle_atom_site_label_2
_geom_angle_atom_site_label_3
_geom_angle
_geom_angle_site_symmetry_1
_geom_angle_site_symmetry_3
_geom_angle_publ_flag
C15 N11 N12 112.75(11) . . ?
C15 N11 C18 128.24(13) . . ?
N12 N11 C18 118.93(12) . . ?
C13 N12 N11 104.37(12) . . ?
N12 C13 C14 111.12(13) . . ?
N12 C13 C16 119.91(14) . . ?
C14 C13 C16 128.92(14) . . ?
C15 C14 C13 106.11(13) . . ?
C15 C14 H14 126.9 . . ?
C13 C14 H14 126.9 . . ?
N11 C15 C14 105.64(13) . . ?
N11 C15 C17 122.55(13) . . ?
C14 C15 C17 131.80(14) . . ?
C13 C16 H16A 109.5 . . ?
C13 C16 H16B 109.5 . . ?
H16A C16 H16B 109.5 . . ?
C13 C16 H16C 109.5 . . ?
H16A C16 H16C 109.5 . . ?
H16B C16 H16C 109.5 . . ?
C15 C17 H17A 109.5 . . ?
C15 C17 H17B 109.5 . . ?
H17A C17 H17B 109.5 . . ?
C15 C17 H17C 109.5 . . ?
H17A C17 H17C 109.5 . . ?
H17B C17 H17C 109.5 . . ?
N11 C18 C21 113.75(12) . . ?
N11 C18 H18A 108.8 . . ?
C21 C18 H18A 108.8 . . ?
N11 C18 H18B 108.8 . . ?
C21 C18 H18B 108.8 . . ?
H18A C18 H18B 107.7 . . ?
C22 C21 C25 120.16(12) . . ?
C22 C21 C18 121.79(12) . . ?
C25 C21 C18 118.04(13) . . ?
C21 C22 C23 120.97(12) . . ?
C21 C22 H22 119.5 . . ?
C23 C22 H22 119.5 . . ?
C24 C23 C22 120.24(13) 3_566 . ?
C24 C23 H23 119.9 3_566 . ?
C22 C23 H23 119.9 . . ?
C23 C24 C25 120.94(12) 3_566 . ?
C23 C24 H24 119.5 3_566 . ?
C25 C24 H24 119.5 . . ?
C24 C25 C21 122.31(12) . . ?
C24 C25 C25 118.90(15) . 3_566 ?
C21 C25 C25 118.78(16) . 3_566 ?

loop_
_geom_bond_atom_site_label_1
_geom_bond_atom_site_label_2
_geom_bond_distance
_geom_bond_site_symmetry_2
_geom_bond_publ_flag
N11 C15 1.354(2) . ?
N11 N12 1.3644(17) . ?
N11 C18 1.4529(17) . ?
N12 C13 1.3353(19) . ?
C13 C14 1.398(2) . ?
C13 C16 1.498(2) . ?
C14 C15 1.380(2) . ?
C14 H14 0.9500 . ?
C15 C17 1.491(2) . ?
C16 H16A 0.9800 . ?
C16 H16B 0.9800 . ?
C16 H16C 0.9800 . ?
C17 H17A 0.9800 . ?
C17 H17B 0.9800 . ?
C17 H17C 0.9800 . ?
C18 C21 1.523(2) . ?
C18 H18A 0.9900 . ?
C18 H18B 0.9900 . ?
C21 C22 1.366(2) . ?
C21 C25 1.4323(19) . ?
C22 C23 1.415(2) . ?
C22 H22 0.9500 . ?
C23 C24 1.3694(19) 3_566 ?
C23 H23 0.9500 . ?
C24 C23 1.3694(19) 3_566 ?
C24 C25 1.416(2) . ?
C24 H24 0.9500 . ?
C25 C25 1.434(3) 3_566 ?

loop_
_geom_torsion_atom_site_label_1
_geom_torsion_atom_site_label_2
_geom_torsion_atom_site_label_3
_geom_torsion_atom_site_label_4
_geom_torsion
_geom_torsion_site_symmetry_1
_geom_torsion_site_symmetry_2
_geom_torsion_site_symmetry_3
_geom_torsion_site_symmetry_4
_geom_torsion_publ_flag
C15 N11 N12 C13 -0.28(15) . . . . ?
C18 N11 N12 C13 -177.32(11) . . . . ?
N11 N12 C13 C14 0.20(15) . . . . ?
N11 N12 C13 C16 -177.45(12) . . . . ?
N12 C13 C14 C15 -0.06(16) . . . . ?
C16 C13 C14 C15 177.32(14) . . . . ?
N12 N11 C15 C14 0.25(15) . . . . ?
C18 N11 C15 C14 176.95(12) . . . . ?
N12 N11 C15 C17 178.98(12) . . . . ?
C18 N11 C15 C17 -4.3(2) . . . . ?
C13 C14 C15 N11 -0.11(15) . . . . ?
C13 C14 C15 C17 -178.67(15) . . . . ?
C15 N11 C18 C21 -86.20(18) . . . . ?
N12 N11 C18 C21 90.33(15) . . . . ?
N11 C18 C21 C22 1.6(2) . . . . ?
N11 C18 C21 C25 -179.59(12) . . . . ?
C25 C21 C22 C23 -0.6(2) . . . . ?
C18 C21 C22 C23 178.16(13) . . . . ?
C21 C22 C23 C24 0.7(2) . . . 3_566 ?
C23 C24 C25 C21 179.97(13) 3_566 . . . ?
C23 C24 C25 C25 0.2(2) 3_566 . . 3_566 ?
C22 C21 C25 C24 -179.59(14) . . . . ?
C18 C21 C25 C24 1.6(2) . . . . ?
C22 C21 C25 C25 0.2(2) . . . 3_566 ?
C18 C21 C25 C25 -178.64(15) . . . 3_566 ?
